data_2008201
loop_
_publ_author_name
'Namouchi-Cherni, Saoussen'
'Driss, Ahmed'
'Jouini, Tahar'

_publ_section_title
;Bis(dihydrogen
 phosphato-<i>O</i>)[(1<i>RS</i>,4<i>RS</i>,8<i>SR</i>,11<i>SR</i>)-1,4,8,11-tetraazacyclotetradecane-\k^4^<i>N</i>]nickel(II)
 monohydrate
;
_journal_issue 3
_journal_name_full 'Acta Crystallographica Section C'
_journal_page_first 345
_journal_page_last 347
_journal_paper_doi 10.1107/S0108270198014620
_journal_volume 55
_journal_year 1999
_chemical_formula_moiety '[Ni(H2 PO4 )2 (C10 H24 N4 )].H2 O'
_chemical_formula_structural '[Ni(H2O4P)2(C10H24N4)].H2O'
_chemical_formula_sum 'C10 H30 N4 Ni O9 P2'
_chemical_formula_weight 471.03
_chemical_name_systematic
;
Bis(dihydrogen phosphato-O)[(1RS,4RS,8SR,10SR)-1,4,8,10-
tetraazacyclotetradecane-\k^4^N]nickel(II) monohydrate
;
_space_group_IT_number 15
_symmetry_cell_setting monoclinic
_symmetry_space_group_name_Hall '-C 2yc'
_symmetry_space_group_name_H-M 'C 1 2/c 1'
_cell_angle_alpha 90.00
_cell_angle_beta 107.50(2)
_cell_angle_gamma 90.00
_cell_formula_units_Z 4
_cell_length_a 16.991(2)
_cell_length_b 12.3070(10)
_cell_length_c 9.500(2)
_cell_measurement_reflns_used 25
_cell_measurement_temperature 293(2)
_cell_measurement_theta_max 14.78
_cell_measurement_theta_min 10.32
_cell_volume 1894.6(5)
_computing_cell_refinement 'CAD4 EXPRESS'
_computing_data_collection
;
CAD4 EXPRESS (Duisenberg, 1992; Mac\'i\<cek & Yordanov,
1992; Enraf-Nonius, 1994)
;
_computing_data_reduction 'MolEN (Fair, 1990)'
_computing_molecular_graphics 'ZORTEP (Zsolnai, 1994)'
_computing_publication_material SHELXL93
_computing_structure_refinement 'SHELXL93 (Sheldrick, 1993)'
_computing_structure_solution 'SHELXS86 (Sheldrick, 1990)'
_diffrn_ambient_temperature 293(2)
_diffrn_measurement_device 'Enraf--Nonius CAD4 diffractometer'
_diffrn_measurement_method \w/2\q
_diffrn_radiation_monochromator graphite
_diffrn_radiation_source 'fine-focus sealed tube'
_diffrn_radiation_type MoK\a
_diffrn_radiation_wavelength 0.71069
_diffrn_reflns_av_R_equivalents 0.0077
_diffrn_reflns_av_sigmaI/netI 0.0189
_diffrn_reflns_limit_h_max 20
_diffrn_reflns_limit_h_min -21
_diffrn_reflns_limit_k_max 0
_diffrn_reflns_limit_k_min -15
_diffrn_reflns_limit_l_max 12
_diffrn_reflns_limit_l_min 0
_diffrn_reflns_number 2192
_diffrn_reflns_theta_max 26.97
_diffrn_reflns_theta_min 2.08
_diffrn_standards_decay_% 1.5
_diffrn_standards_interval_time 120
_diffrn_standards_number 1
_exptl_absorpt_coefficient_mu 1.24
_exptl_absorpt_correction_T_max 0.87
_exptl_absorpt_correction_T_min 0.69
_exptl_absorpt_correction_type 'empirical \y scan (North et al., 1968)'
_exptl_crystal_colour brown
_exptl_crystal_density_diffrn 1.651
_exptl_crystal_density_meas 1.653(3)
_exptl_crystal_density_method 'flotation in C~2~H~5~I/C~6~H~6~'
_exptl_crystal_description hexagonal
_exptl_crystal_F_000 992
_exptl_crystal_size_max 0.65
_exptl_crystal_size_mid 0.29
_exptl_crystal_size_min 0.11
_refine_diff_density_max 0.30
_refine_diff_density_min -0.35
_refine_ls_extinction_method none
_refine_ls_goodness_of_fit_all 1.077
_refine_ls_goodness_of_fit_obs 1.084
_refine_ls_hydrogen_treatment refall
_refine_ls_matrix_type full
_refine_ls_number_parameters 175
_refine_ls_number_reflns 2062
_refine_ls_number_restraints 1
_refine_ls_restrained_S_all 1.58
_refine_ls_restrained_S_obs 1.636
_refine_ls_R_factor_all 0.0301
_refine_ls_R_factor_obs 0.025
_refine_ls_shift/esd_max 0.000
_refine_ls_shift/esd_mean 0.000
_refine_ls_structure_factor_coef Fsqd
_refine_ls_weighting_details 'w = 1/[\s^2^(Fo^2^)+(0.0376P)^2^+1.4068P] where P=(Fo^2^+2Fc^2^)/3'
_refine_ls_weighting_scheme calc
_refine_ls_wR_factor_all 0.067
_refine_ls_wR_factor_obs 0.0638
_reflns_number_observed 1840
_reflns_number_total 2062
_reflns_observed_criterion >2sigma(I)
_cod_data_source_file bk1417.cif
_cod_data_source_block bk1417
_cod_depositor_comments
;
The following automatic conversions were performed:

'_refine_ls_weighting_scheme' value 'calc w =
1/[\s^2^(Fo^2^)+(0.0376P)^2^+1.4068P] where P=(Fo^2^+2Fc^2^)/3' was
changed to 'calc'. New tag '_refine_ls_weighting_details' was
created. The value of the new tag was set to 'w =
1/[\s^2^(Fo^2^)+(0.0376P)^2^+1.4068P] where P=(Fo^2^+2Fc^2^)/3'.

Automatic conversion script
Id: cif_fix_values 3143 2015-03-26 13:38:13Z robertas 
;
_cod_original_sg_symbol_H-M 'C 2/c'
_cod_database_code 2008201

loop_
_symmetry_equiv_pos_as_xyz
'x, y, z'
'x, -y, z+1/2'
'x+1/2, y+1/2, z'
'x+1/2, -y+1/2, z+1/2'
'-x, -y, -z'
'-x, y, -z-1/2'
'-x+1/2, -y+1/2, -z'
'-x+1/2, y+1/2, -z-1/2'

loop_
_atom_site_aniso_label
_atom_site_aniso_U_11
_atom_site_aniso_U_22
_atom_site_aniso_U_33
_atom_site_aniso_U_12
_atom_site_aniso_U_13
_atom_site_aniso_U_23
Ni1 0.0172(2) 0.0179(2) 0.0196(2) 0.00160(10) 0.0055(2) 0.00010(10)
P1 0.0189(3) 0.0178(3) 0.0148(3) 0.0030(2) 0.0052(2) -0.0014(2)
O1 0.0204(8) 0.0261(9) 0.0345(10) 0.0051(7) 0.0049(7) -0.0053(7)
O2 0.0201(9) 0.0241(9) 0.0346(10) 0.0038(7) 0.0024(7) -0.0080(7)
O3 0.0571(13) 0.0247(9) 0.0217(9) 0.0026(9) 0.0156(9) 0.0026(8)
O4 0.0252(8) 0.0280(9) 0.0180(8) 0.0030(7) 0.0083(7) -0.0045(6)
N1 0.0214(10) 0.0192(10) 0.0333(11) 0.0028(8) 0.0082(9) 0.0002(8)
N2 0.0302(11) 0.0224(10) 0.0232(10) 0.0062(9) 0.0079(9) 0.0011(8)
C1 0.0210(10) 0.0250(10) 0.0420(10) 0.0000(10) 0.0010(10) -0.0050(10)
C2 0.0300(10) 0.0340(10) 0.0330(10) 0.0050(10) -0.0030(10) -0.0080(10)
C3 0.041(2) 0.0350(10) 0.0230(10) 0.0050(10) 0.0040(10) -0.0050(10)
C4 0.043(2) 0.0330(10) 0.0330(10) 0.0010(10) 0.0220(10) 0.0040(10)
C5 0.0370(10) 0.0280(10) 0.042(2) -0.0030(10) 0.0190(10) 0.0070(10)

loop_
_atom_site_label
_atom_site_fract_x
_atom_site_fract_y
_atom_site_fract_z
_atom_site_U_iso_or_equiv
_atom_site_thermal_displace_type
_atom_site_calc_flag
_atom_site_refinement_flags
_atom_site_occupancy
_atom_site_disorder_group
_atom_site_type_symbol
Ni1 0.2500 0.2500 0 0.01830(10) Uani d S 1 . Ni
P1 0.12046(3) 0.46740(5) 0.00240(6) 0.0171(2) Uani d . 1 . P
O1 0.19710(10) 0.40120(10) 0.0378(2) 0.0277(4) Uani d . 1 . O
O2 0.04680(10) 0.3881(2) -0.0741(2) 0.0276(4) Uani d . 1 . O
O3 0.11920(10) 0.5595(2) -0.1129(2) 0.0337(5) Uani d . 1 . O
O4 0.10370(10) 0.52560(10) 0.1308(2) 0.0233(4) Uani d . 1 . O
N1 0.36070(10) 0.3288(2) 0.0261(2) 0.0246(4) Uani d . 1 . N
N2 0.27590(10) 0.2118(2) 0.2224(2) 0.0253(4) Uani d . 1 . N
C1 0.3866(2) 0.3980(2) 0.1588(3) 0.0311(6) Uani d . 1 . C
C2 0.3986(2) 0.3322(2) 0.2997(3) 0.0350(6) Uani d . 1 . C
C3 0.3197(2) 0.2951(3) 0.3291(3) 0.0344(6) Uani d . 1 . C
C4 0.1960(2) 0.1807(2) 0.2421(3) 0.0342(6) Uani d . 1 . C
C5 0.3511(2) 0.3890(2) -0.1127(3) 0.0342(6) Uani d . 1 . C
O(W) -0.0036(7) 0.2531(5) 0.2173(9) 0.084(2) Uiso d P 0.50 . O
HO2 0.003(2) 0.415(3) -0.091(4) 0.053(11) Uiso d . 1 . H
HO3 0.115(3) 0.538(4) -0.190(5) 0.068(15) Uiso d . 1 . H
HN1 0.398(2) 0.279(3) 0.035(4) 0.032(8) Uiso d . 1 . H
HN2 0.306(2) 0.157(3) 0.238(3) 0.027(8) Uiso d . 1 . H
H1C1 0.438(2) 0.432(3) 0.162(3) 0.031(8) Uiso d . 1 . H
H2C1 0.343(2) 0.451(3) 0.150(3) 0.034(8) Uiso d . 1 . H
H1C2 0.432(2) 0.274(3) 0.300(4) 0.033(8) Uiso d . 1 . H
H2C2 0.429(2) 0.379(3) 0.383(4) 0.052(10) Uiso d . 1 . H
H1C3 0.283(2) 0.355(3) 0.319(4) 0.037(9) Uiso d . 1 . H
H2C3 0.331(2) 0.267(3) 0.427(4) 0.039(9) Uiso d . 1 . H
H1C4 0.165(2) 0.248(2) 0.245(4) 0.030(9) Uiso d . 1 . H
H2C4 0.205(2) 0.140(3) 0.330(4) 0.047(10) Uiso d . 1 . H
H1C5 0.405(2) 0.411(3) -0.125(4) 0.051(10) Uiso d . 1 . H
H2C5 0.323(2) 0.456(3) -0.104(4) 0.036(9) Uiso d . 1 . H

loop_
_atom_type_symbol
_atom_type_description
_atom_type_scat_dispersion_real
_atom_type_scat_dispersion_imag
_atom_type_scat_source
Ni Ni 0.3393 1.1124 'International Tables Vol C Tables 4.2.6.8 and 6.1.1.4'
P P 0.1023 0.0942 'International Tables Vol C Tables 4.2.6.8 and 6.1.1.4'
O O 0.0106 0.0060 'International Tables Vol C Tables 4.2.6.8 and 6.1.1.4'
N N 0.0061 0.0033 'International Tables Vol C Tables 4.2.6.8 and 6.1.1.4'
C C 0.0033 0.0016 'International Tables Vol C Tables 4.2.6.8 and 6.1.1.4'
H H 0.0000 0.0000 'International Tables Vol C Tables 4.2.6.8 and 6.1.1.4'

loop_
_geom_angle_atom_site_label_1
_geom_angle_atom_site_label_2
_geom_angle_atom_site_label_3
_geom_angle_site_symmetry_1
_geom_angle_site_symmetry_3
_geom_angle
_geom_angle_publ_flag
N1 Ni1 N1 7 . 180.0 y
N1 Ni1 N2 7 7 94.44(9) n
N1 Ni1 N2 . 7 85.56(9) y
N1 Ni1 N2 7 . 85.56(9) n
N1 Ni1 N2 . . 94.44(9) y
N2 Ni1 N2 7 . 180.0 y
N1 Ni1 O1 7 7 89.13(8) n
N1 Ni1 O1 . 7 90.87(8) y
N2 Ni1 O1 7 7 89.84(8) n
N2 Ni1 O1 . 7 90.16(8) y
N1 Ni1 O1 7 . 90.87(8) n
N1 Ni1 O1 . . 89.13(8) y
N2 Ni1 O1 7 . 90.16(8) n
N2 Ni1 O1 . . 89.84(8) y
O1 Ni1 O1 7 . 180.0 y
O1 P1 O4 . . 116.20(10) y
O1 P1 O3 . . 112.40(10) y
O4 P1 O3 . . 104.70(10) y
O1 P1 O2 . . 106.50(10) y
O4 P1 O2 . . 110.40(10) y
O3 P1 O2 . . 106.30(10) y
P1 O1 Ni1 . . 145.10(10) y
P1 O2 HO2 . . 114(3) n
P1 O3 HO3 . . 114(3) n
C1 N1 C5 . . 113.4(2) n
C1 N1 Ni1 . . 113.7(2) n
C5 N1 Ni1 . . 106.0(2) n
C1 N1 HN1 . . 108(2) n
C5 N1 HN1 . . 109(2) n
Ni1 N1 HN1 . . 107(2) n
C4 N2 C3 . . 112.7(2) n
C4 N2 Ni1 . . 105.4(2) n
C3 N2 Ni1 . . 116.7(2) n
C4 N2 HN2 . . 108(2) n
C3 N2 HN2 . . 106(2) n
Ni1 N2 HN2 . . 107(2) n
N1 C1 C2 . . 111.7(2) n
N1 C1 H1C1 . . 108(2) n
C2 C1 H1C1 . . 109(2) n
N1 C1 H2C1 . . 107(2) n
C2 C1 H2C1 . . 109(2) n
H1C1 C1 H2C1 . . 112(3) n
C3 C2 C1 . . 115.4(2) n
C3 C2 H1C2 . . 111(2) n
C1 C2 H1C2 . . 109(2) n
C3 C2 H2C2 . . 108(2) n
C1 C2 H2C2 . . 107(2) n
H1C2 C2 H2C2 . . 106(3) n
N2 C3 C2 . . 111.9(2) n
N2 C3 H1C3 . . 107(2) n
C2 C3 H1C3 . . 110(2) n
N2 C3 H2C3 . . 109(2) n
C2 C3 H2C3 . . 110(2) n
H1C3 C3 H2C3 . . 108(3) n
N2 C4 C5 . 7 109.0(2) n
N2 C4 H1C4 . . 107(2) n
C5 C4 H1C4 7 . 110(2) n
N2 C4 H2C4 . . 110(2) n
C5 C4 H2C4 7 . 109(2) n
H1C4 C4 H2C4 . . 111(3) n
N1 C5 C4 . 7 109.3(2) n
N1 C5 H1C5 . . 112(2) n
C4 C5 H1C5 7 . 110(2) n
N1 C5 H2C5 . . 106(2) n
C4 C5 H2C5 7 . 113(2) n
H1C5 C5 H2C5 . . 105(3) n

loop_
_geom_bond_atom_site_label_1
_geom_bond_atom_site_label_2
_geom_bond_site_symmetry_2
_geom_bond_distance
_geom_bond_publ_flag
Ni1 N1 7 2.063(2) n
Ni1 N1 . 2.063(2) y
Ni1 N2 7 2.079(2) n
Ni1 N2 . 2.079(2) y
Ni1 O1 7 2.144(2) n
Ni1 O1 . 2.144(2) y
P1 O1 . 1.486(2) y
P1 O4 . 1.514(2) y
P1 O3 . 1.571(2) y
P1 O2 . 1.581(2) y
O2 HO2 . 0.78(4) y
O3 HO3 . 0.76(5) y
N1 C1 . 1.475(3) n
N1 C5 . 1.479(3) n
N1 HN1 . 0.87(4) y
N2 C4 . 1.475(4) n
N2 C3 . 1.476(4) n
N2 HN2 . 0.83(3) y
C1 C2 . 1.525(4) n
C1 H1C1 . 0.97(3) n
C1 H2C1 . 0.98(3) n
C2 C3 . 1.519(4) n
C2 H1C2 . 0.91(4) n
C2 H2C2 . 0.99(4) n
C3 H1C3 . 0.96(4) n
C3 H2C3 . 0.96(4) n
C4 C5 7 1.515(4) n
C4 H1C4 . 0.98(3) n
C4 H2C4 . 0.95(4) n
C5 C4 7 1.515(4) n
C5 H1C5 . 0.99(4) n
C5 H2C5 . 0.97(3) n
O(W) O(W) 6_556 0.60(2) n
